data_7224306
loop_
_publ_author_name
'B\"oserle, Ji\<r\'i'
'Alonso, Mercedes'
'Jambor, Roman'
'R\%u\<zi\<cka, Ale\<s'
'Dost\'al, Libor'

_publ_section_title
;
 Synthesis and reactivity of a germylene stabilized by a boraguanidinate
 ligand
;
_journal_issue 23
_journal_name_full 'RSC Adv.'
_journal_page_first 19377
_journal_paper_doi 10.1039/C6RA01187J
_journal_volume 6
_journal_year 2016
_chemical_formula_moiety 'C22 H33 B Cl Ge N3'
_chemical_formula_sum 'C22 H33 B Cl Ge N3'
_chemical_formula_weight 458.36
_chemical_name_systematic
; 
 ? 
;
_space_group_IT_number 2
_symmetry_cell_setting triclinic
_symmetry_space_group_name_Hall '-P 1'
_symmetry_space_group_name_H-M 'P -1'
_atom_sites_solution_hydrogens geom
_atom_sites_solution_primary direct
_atom_sites_solution_secondary difmap
_audit_creation_method SHELXL-97
_audit_update_record
;
2015-07-20 deposited with the CCDC.
2016-02-05 downloaded from the CCDC.
;
_cell_angle_alpha 79.339(5)
_cell_angle_beta 76.990(4)
_cell_angle_gamma 79.439(4)
_cell_formula_units_Z 2
_cell_length_a 8.4670(3)
_cell_length_b 9.7781(5)
_cell_length_c 14.5579(9)
_cell_measurement_reflns_used 23082
_cell_measurement_temperature 150(1)
_cell_measurement_theta_max 27.5
_cell_measurement_theta_min 1
_cell_volume 1141.36(10)
_computing_cell_refinement 'COLLECT and DENZO'
_computing_data_collection 'COLLECT (Hooft, 1998) and DENZO (Otwinowski & Minor, 1997)'
_computing_data_reduction 'COLLECT and DENZO'
_computing_molecular_graphics 'PLATON (Spek, 2003)'
_computing_publication_material 'SHELXL-97 (Sheldrick, 2008)'
_computing_structure_refinement 'SHELXL-97 (Sheldrick, 2008)'
_computing_structure_solution 'SIR92 (Altomare et al., 1994)'
_diffrn_ambient_temperature 150(1)
_diffrn_detector_area_resol_mean 9.091
_diffrn_measured_fraction_theta_full 0.993
_diffrn_measured_fraction_theta_max 0.993
_diffrn_measurement_device_type 'Bruker Nonius KappaCCD area detector'
_diffrn_measurement_method '\f and \w scans to fill the Ewald sphere'
_diffrn_radiation_monochromator graphite
_diffrn_radiation_source 'fine-focus sealed tube'
_diffrn_radiation_type MoK\a
_diffrn_radiation_wavelength 0.71073
_diffrn_reflns_av_R_equivalents 0.0393
_diffrn_reflns_av_sigmaI/netI 0.0278
_diffrn_reflns_limit_h_max 10
_diffrn_reflns_limit_h_min -10
_diffrn_reflns_limit_k_max 12
_diffrn_reflns_limit_k_min -12
_diffrn_reflns_limit_l_max 18
_diffrn_reflns_limit_l_min -18
_diffrn_reflns_number 23008
_diffrn_reflns_theta_full 27.50
_diffrn_reflns_theta_max 27.50
_diffrn_reflns_theta_min 2.14
_diffrn_standards_number 0
_exptl_absorpt_coefficient_mu 1.471
_exptl_absorpt_correction_T_max 0.844
_exptl_absorpt_correction_T_min 0.658
_exptl_absorpt_correction_type integration
_exptl_absorpt_process_details
;
Gaussian integration (Coppens, 1970)
;
_exptl_crystal_colour colourless
_exptl_crystal_density_diffrn 1.334
_exptl_crystal_density_method 'not measured'
_exptl_crystal_description block
_exptl_crystal_F_000 480
_exptl_crystal_size_max 0.51
_exptl_crystal_size_mid 0.19
_exptl_crystal_size_min 0.19
_refine_diff_density_max 1.568
_refine_diff_density_min -0.421
_refine_diff_density_rms 0.071
_refine_ls_extinction_method none
_refine_ls_goodness_of_fit_ref 1.098
_refine_ls_hydrogen_treatment mixed
_refine_ls_matrix_type full
_refine_ls_number_parameters 253
_refine_ls_number_reflns 5205
_refine_ls_number_restraints 0
_refine_ls_restrained_S_all 1.098
_refine_ls_R_factor_all 0.0459
_refine_ls_R_factor_gt 0.0362
_refine_ls_shift/su_max 0.001
_refine_ls_shift/su_mean 0.000
_refine_ls_structure_factor_coef Fsqd
_refine_ls_weighting_details 'calc w=1/[\s^2^(Fo^2^)+(0.0342P)^2^+1.3416P] where P=(Fo^2^+2Fc^2^)/3'
_refine_ls_weighting_scheme calc
_refine_ls_wR_factor_gt 0.0828
_refine_ls_wR_factor_ref 0.0894
_reflns_number_gt 4578
_reflns_number_total 5205
_reflns_threshold_expression >2sigma(I)
_cod_data_source_file c6ra01187j2.cif
_cod_data_source_block shelxl
_cod_database_code 7224306

loop_
_symmetry_equiv_pos_as_xyz
'x, y, z'
'-x, -y, -z'

loop_
_atom_site_label
_atom_site_type_symbol
_atom_site_fract_x
_atom_site_fract_y
_atom_site_fract_z
_atom_site_U_iso_or_equiv
_atom_site_adp_type
_atom_site_occupancy
_atom_site_symmetry_multiplicity
_atom_site_calc_flag
_atom_site_refinement_flags
Ge1 Ge 0.92112(3) 0.68334(2) 0.078175(17) 0.02247(8) Uani 1 1 d .
Cl1 Cl 0.76080(8) 0.54923(6) 0.03310(4) 0.03161(15) Uani 1 1 d .
C1 C 0.6524(2) 0.9461(2) 0.13618(14) 0.0157(4) Uani 1 1 d .
N2 N 0.8884(2) 0.60950(19) 0.21240(13) 0.0192(4) Uani 1 1 d .
N1 N 0.7053(2) 0.79643(18) 0.15723(13) 0.0164(3) Uani 1 1 d .
H1 H 0.6375 0.7690 0.1387 0.020 Uiso 1 1 d R
N3 N 0.7019(2) 0.75759(19) 0.33848(13) 0.0195(4) Uani 1 1 d .
C9 C 0.9566(3) 0.4751(2) 0.25340(15) 0.0183(4) Uani 1 1 d .
C2 C 0.7616(3) 1.0402(2) 0.12982(15) 0.0183(4) Uani 1 1 d .
C6 C 0.4915(3) 0.9941(2) 0.12287(16) 0.0200(4) Uani 1 1 d .
C18 C 0.5582(3) 0.9973(2) 0.36899(17) 0.0286(5) Uani 1 1 d .
H18A H 0.6027 0.9910 0.4250 0.034 Uiso 1 1 d R
H18B H 0.4524 1.0545 0.3764 0.034 Uiso 1 1 d R
H18C H 0.6301 1.0390 0.3144 0.034 Uiso 1 1 d R
C15 C 0.6731(3) 0.4033(2) 0.29417(18) 0.0259(5) Uani 1 1 d .
H15A H 0.6258 0.3180 0.3149 0.031 Uiso 1 1 d R
H15B H 0.6550 0.4427 0.2313 0.031 Uiso 1 1 d R
H15C H 0.6228 0.4693 0.3373 0.031 Uiso 1 1 d R
C7 C 0.9353(3) 0.9932(2) 0.14380(18) 0.0242(5) Uani 1 1 d .
H7A H 0.9991 0.9524 0.0895 0.029 Uiso 1 1 d R
H7B H 0.9362 0.9244 0.2001 0.029 Uiso 1 1 d R
H7C H 0.9813 1.0726 0.1506 0.029 Uiso 1 1 d R
C5 C 0.4421(3) 1.1387(3) 0.10365(18) 0.0260(5) Uani 1 1 d .
H5 H 0.3358 1.1722 0.0945 0.031 Uiso 1 1 d R
C14 C 1.1263(3) 0.4433(2) 0.25077(16) 0.0227(5) Uani 1 1 d .
B1 B 0.7644(3) 0.7162(2) 0.24799(17) 0.0165(4) Uani 1 1 d .
C16 C 1.2396(3) 0.5499(3) 0.2059(2) 0.0300(5) Uani 1 1 d .
H16A H 1.3366 0.5267 0.2328 0.036 Uiso 1 1 d R
H16B H 1.1852 0.6417 0.2183 0.036 Uiso 1 1 d R
H16C H 1.2693 0.5494 0.1383 0.036 Uiso 1 1 d R
C11 C 0.9240(3) 0.2388(2) 0.33035(18) 0.0293(5) Uani 1 1 d .
H11 H 0.8572 0.1703 0.3572 0.035 Uiso 1 1 d R
C4 C 0.5481(3) 1.2329(2) 0.09747(18) 0.0269(5) Uani 1 1 d .
H4 H 0.5131 1.3291 0.0848 0.032 Uiso 1 1 d R
C10 C 0.8544(3) 0.3719(2) 0.29270(16) 0.0216(4) Uani 1 1 d .
C13 C 1.1897(3) 0.3087(3) 0.28978(18) 0.0295(5) Uani 1 1 d .
H13 H 1.3014 0.2872 0.2896 0.035 Uiso 1 1 d R
C21 C 0.9558(4) 0.7499(3) 0.3976(2) 0.0401(7) Uani 1 1 d .
H21A H 1.0203 0.6900 0.3533 0.048 Uiso 1 1 d R
H21B H 1.0000 0.7318 0.4546 0.048 Uiso 1 1 d R
H21C H 0.9583 0.8466 0.3695 0.048 Uiso 1 1 d R
C8 C 0.3708(3) 0.8952(3) 0.13016(19) 0.0282(5) Uani 1 1 d .
H8A H 0.3417 0.8519 0.1952 0.034 Uiso 1 1 d R
H8B H 0.4195 0.8239 0.0907 0.034 Uiso 1 1 d R
H8C H 0.2743 0.9469 0.1091 0.034 Uiso 1 1 d R
C12 C 1.0902(3) 0.2074(3) 0.3291(2) 0.0334(6) Uani 1 1 d .
H12 H 1.1350 0.1179 0.3541 0.040 Uiso 1 1 d R
C19 C 0.4155(3) 0.7838(3) 0.4346(2) 0.0360(6) Uani 1 1 d .
H19A H 0.3984 0.6975 0.4184 0.043 Uiso 1 1 d R
H19B H 0.3137 0.8468 0.4423 0.043 Uiso 1 1 d R
H19C H 0.4554 0.7645 0.4931 0.043 Uiso 1 1 d R
C3 C 0.7066(3) 1.1843(2) 0.11055(16) 0.0226(5) Uani 1 1 d .
H3 H 0.7776 1.2483 0.1066 0.027 Uiso 1 1 d R
C22 C 0.7690(4) 0.5724(3) 0.47572(19) 0.0353(6) Uani 1 1 d .
H22A H 0.6565 0.5576 0.4906 0.042 Uiso 1 1 d R
H22B H 0.8093 0.5612 0.5337 0.042 Uiso 1 1 d R
H22C H 0.8331 0.5050 0.4366 0.042 Uiso 1 1 d R
C17 C 0.5414(3) 0.8505(2) 0.35545(17) 0.0249(5) Uani 1 1 d .
H17 H 0.4984 0.8625 0.2969 0.030 Uiso 1 1 d R
C20 C 0.7824(3) 0.7205(3) 0.42185(17) 0.0278(5) Uani 1 1 d .
H20 H 0.7227 0.7844 0.4668 0.033 Uiso 1 1 d R

loop_
_atom_site_aniso_label
_atom_site_aniso_U_11
_atom_site_aniso_U_22
_atom_site_aniso_U_33
_atom_site_aniso_U_23
_atom_site_aniso_U_13
_atom_site_aniso_U_12
Ge1 0.02751(14) 0.01561(12) 0.02015(13) -0.00124(9) 0.00010(9) -0.00002(9)
Cl1 0.0471(4) 0.0192(3) 0.0320(3) -0.0055(2) -0.0169(3) -0.0006(2)
C1 0.0169(10) 0.0134(9) 0.0151(9) -0.0009(7) -0.0028(8) 0.0000(7)
N2 0.0216(9) 0.0143(9) 0.0202(9) -0.0006(7) -0.0043(7) -0.0008(7)
N1 0.0175(9) 0.0121(8) 0.0200(9) -0.0017(7) -0.0050(7) -0.0024(6)
N3 0.0224(9) 0.0157(9) 0.0190(9) -0.0012(7) -0.0038(7) -0.0007(7)
C9 0.0218(10) 0.0132(10) 0.0189(10) -0.0026(8) -0.0051(8) 0.0011(8)
C2 0.0187(10) 0.0163(10) 0.0176(10) -0.0007(8) -0.0004(8) -0.0026(8)
C6 0.0180(10) 0.0202(11) 0.0193(10) -0.0014(8) -0.0020(8) -0.0008(8)
C18 0.0362(13) 0.0198(11) 0.0236(12) -0.0030(9) 0.0024(10) 0.0010(10)
C15 0.0258(12) 0.0220(11) 0.0300(12) -0.0007(9) -0.0057(10) -0.0072(9)
C7 0.0201(11) 0.0216(11) 0.0318(12) -0.0024(9) -0.0066(9) -0.0051(8)
C5 0.0196(11) 0.0247(12) 0.0294(12) -0.0003(9) -0.0060(9) 0.0055(9)
C14 0.0224(11) 0.0218(11) 0.0228(11) -0.0050(9) -0.0045(9) 0.0011(9)
B1 0.0152(11) 0.0125(10) 0.0219(12) -0.0001(9) -0.0048(9) -0.0034(8)
C16 0.0187(11) 0.0311(13) 0.0390(14) -0.0062(11) -0.0031(10) -0.0027(9)
C11 0.0375(14) 0.0170(11) 0.0311(13) 0.0016(9) -0.0066(11) -0.0037(10)
C4 0.0312(13) 0.0147(10) 0.0291(12) -0.0009(9) -0.0025(10) 0.0049(9)
C10 0.0261(11) 0.0171(10) 0.0214(11) -0.0034(8) -0.0059(9) -0.0006(8)
C13 0.0256(12) 0.0288(13) 0.0324(13) -0.0074(10) -0.0096(10) 0.0085(10)
C21 0.0374(15) 0.0514(18) 0.0357(15) -0.0050(13) -0.0168(12) -0.0068(13)
C8 0.0198(11) 0.0311(13) 0.0335(13) -0.0012(10) -0.0069(10) -0.0052(9)
C12 0.0392(15) 0.0188(12) 0.0375(14) 0.0005(10) -0.0123(11) 0.0084(10)
C19 0.0296(13) 0.0365(15) 0.0349(14) 0.0005(11) 0.0047(11) -0.0068(11)
C3 0.0280(12) 0.0163(10) 0.0219(11) -0.0015(8) -0.0010(9) -0.0057(9)
C22 0.0518(17) 0.0243(13) 0.0274(13) 0.0023(10) -0.0130(12) 0.0011(11)
C17 0.0239(11) 0.0212(11) 0.0255(12) -0.0043(9) 0.0019(9) -0.0005(9)
C20 0.0393(14) 0.0248(12) 0.0217(11) -0.0022(9) -0.0119(10) -0.0048(10)

loop_
_atom_type_symbol
_atom_type_description
_atom_type_scat_dispersion_real
_atom_type_scat_dispersion_imag
_atom_type_scat_source
C C 0.0033 0.0016 'International Tables Vol C Tables 4.2.6.8 and 6.1.1.4'
H H 0.0000 0.0000 'International Tables Vol C Tables 4.2.6.8 and 6.1.1.4'
N N 0.0061 0.0033 'International Tables Vol C Tables 4.2.6.8 and 6.1.1.4'
B B 0.0013 0.0007 'International Tables Vol C Tables 4.2.6.8 and 6.1.1.4'
Cl Cl 0.1484 0.1585 'International Tables Vol C Tables 4.2.6.8 and 6.1.1.4'
Ge Ge 0.1547 1.8001 'International Tables Vol C Tables 4.2.6.8 and 6.1.1.4'

loop_
_exptl_crystal_face_index_h
_exptl_crystal_face_index_k
_exptl_crystal_face_index_l
_exptl_crystal_face_perp_dist
-1 0 0 0.221
1 1 1 0.139
0 -1 0 0.096
0 1 0 0.080
0 0 1 0.095
0 0 -1 0.039
1 0 0 0.200
0 1 -1 0.059
0 -1 1 0.098
0 -1 -1 0.086
0 1 1 0.114

loop_
_geom_angle_atom_site_label_1
_geom_angle_atom_site_label_2
_geom_angle_atom_site_label_3
_geom_angle
N2 Ge1 N1 68.73(7)
N2 Ge1 Cl1 98.43(6)
N1 Ge1 Cl1 90.64(5)
C2 C1 C6 121.14(19)
C2 C1 N1 119.71(18)
C6 C1 N1 119.14(19)
C9 N2 B1 133.78(19)
C9 N2 Ge1 126.05(14)
B1 N2 Ge1 99.46(14)
C1 N1 B1 127.02(17)
C1 N1 Ge1 124.32(13)
B1 N1 Ge1 86.44(12)
C1 N1 H1 98.8
B1 N1 H1 119.5
Ge1 N1 H1 98.9
B1 N3 C20 126.42(19)
B1 N3 C17 119.48(19)
C20 N3 C17 114.09(19)
C14 C9 C10 120.4(2)
C14 C9 N2 120.2(2)
C10 C9 N2 119.36(19)
C3 C2 C1 118.5(2)
C3 C2 C7 118.6(2)
C1 C2 C7 122.87(19)
C5 C6 C1 118.4(2)
C5 C6 C8 119.3(2)
C1 C6 C8 122.3(2)
C17 C18 H18A 109.2
C17 C18 H18B 109.6
H18A C18 H18B 109.5
C17 C18 H18C 109.6
H18A C18 H18C 109.5
H18B C18 H18C 109.5
C10 C15 H15A 109.6
C10 C15 H15B 109.5
H15A C15 H15B 109.5
C10 C15 H15C 109.4
H15A C15 H15C 109.5
H15B C15 H15C 109.5
C2 C7 H7A 109.4
C2 C7 H7B 109.5
H7A C7 H7B 109.5
C2 C7 H7C 109.6
H7A C7 H7C 109.5
H7B C7 H7C 109.5
C4 C5 C6 121.2(2)
C4 C5 H5 119.4
C6 C5 H5 119.4
C13 C14 C9 118.5(2)
C13 C14 C16 119.8(2)
C9 C14 C16 121.6(2)
N3 B1 N2 134.5(2)
N3 B1 N1 122.58(19)
N2 B1 N1 102.83(18)
C14 C16 H16A 109.4
C14 C16 H16B 109.3
H16A C16 H16B 109.5
C14 C16 H16C 109.7
H16A C16 H16C 109.5
H16B C16 H16C 109.5
C12 C11 C10 121.2(2)
C12 C11 H11 119.4
C10 C11 H11 119.4
C5 C4 C3 119.9(2)
C5 C4 H4 120.2
C3 C4 H4 120.0
C11 C10 C9 118.7(2)
C11 C10 C15 120.2(2)
C9 C10 C15 121.08(19)
C12 C13 C14 121.4(2)
C12 C13 H13 119.4
C14 C13 H13 119.3
C20 C21 H21A 109.5
C20 C21 H21B 109.4
H21A C21 H21B 109.5
C20 C21 H21C 109.5
H21A C21 H21C 109.5
H21B C21 H21C 109.5
C6 C8 H8A 109.6
C6 C8 H8B 109.4
H8A C8 H8B 109.5
C6 C8 H8C 109.4
H8A C8 H8C 109.5
H8B C8 H8C 109.5
C13 C12 C11 119.7(2)
C13 C12 H12 120.1
C11 C12 H12 120.2
C17 C19 H19A 109.4
C17 C19 H19B 109.8
H19A C19 H19B 109.5
C17 C19 H19C 109.2
H19A C19 H19C 109.5
H19B C19 H19C 109.5
C4 C3 C2 120.9(2)
C4 C3 H3 119.6
C2 C3 H3 119.5
C20 C22 H22A 109.6
C20 C22 H22B 109.6
H22A C22 H22B 109.5
C20 C22 H22C 109.3
H22A C22 H22C 109.5
H22B C22 H22C 109.5
N3 C17 C18 112.7(2)
N3 C17 C19 112.8(2)
C18 C17 C19 112.6(2)
N3 C17 H17 106.1
C18 C17 H17 106.0
C19 C17 H17 106.0
N3 C20 C21 112.3(2)
N3 C20 C22 114.6(2)
C21 C20 C22 111.8(2)
N3 C20 H20 105.8
C21 C20 H20 105.8
C22 C20 H20 105.7

loop_
_geom_bond_atom_site_label_1
_geom_bond_atom_site_label_2
_geom_bond_distance
Ge1 N2 1.9297(18)
Ge1 N1 2.1609(17)
Ge1 Cl1 2.3161(7)
C1 C2 1.397(3)
C1 C6 1.401(3)
C1 N1 1.446(3)
N2 C9 1.416(3)
N2 B1 1.419(3)
N1 B1 1.543(3)
N1 H1 0.7915
N3 B1 1.408(3)
N3 C20 1.479(3)
N3 C17 1.487(3)
C9 C14 1.407(3)
C9 C10 1.407(3)
C2 C3 1.397(3)
C2 C7 1.506(3)
C6 C5 1.393(3)
C6 C8 1.505(3)
C18 C17 1.520(3)
C18 H18A 0.9600
C18 H18B 0.9600
C18 H18C 0.9599
C15 C10 1.505(3)
C15 H15A 0.9601
C15 H15B 0.9599
C15 H15C 0.9600
C7 H7A 0.9600
C7 H7B 0.9600
C7 H7C 0.9601
C5 C4 1.379(4)
C5 H5 0.9300
C14 C13 1.394(3)
C14 C16 1.505(3)
C16 H16A 0.9599
C16 H16B 0.9600
C16 H16C 0.9600
C11 C12 1.380(4)
C11 C10 1.393(3)
C11 H11 0.9300
C4 C3 1.382(3)
C4 H4 0.9300
C13 C12 1.378(4)
C13 H13 0.9299
C21 C20 1.499(4)
C21 H21A 0.9600
C21 H21B 0.9600
C21 H21C 0.9600
C8 H8A 0.9600
C8 H8B 0.9600
C8 H8C 0.9601
C12 H12 0.9299
C19 C17 1.521(3)
C19 H19A 0.9600
C19 H19B 0.9600
C19 H19C 0.9599
C3 H3 0.9300
C22 C20 1.525(3)
C22 H22A 0.9601
C22 H22B 0.9599
C22 H22C 0.9599
C17 H17 0.9800
C20 H20 0.9800

loop_
_geom_hbond_atom_site_label_D
_geom_hbond_atom_site_label_H
_geom_hbond_atom_site_label_A
_geom_hbond_distance_DH
_geom_hbond_distance_HA
_geom_hbond_distance_DA
_geom_hbond_angle_DHA
N1 H1 Cl1 0.79 2.78 3.1853(18) 113.7
